data_4325261
loop_
_publ_author_name
'Benjamin K. Liebov'
'Caitlin E. Weigle'
'Kyle V. Keinath'
'Jennifer E. Leap'
'Robert D. Pike'
'Joseph M. Keane'

_publ_section_title
;
 Topological Variations of the PDP Ligand and Its Prospects in
 Molybdenum(0) Dearomatization Agents
;
_journal_name_full 'Inorganic Chemistry'
_journal_page_first 4677
_journal_page_last 4679
_journal_paper_doi 10.1021/ic200403t
_journal_volume 50
_journal_year 2011
_chemical_formula_moiety 'C20 H26 Cu N4, C2 H3 N, B F4, B F4'
_chemical_formula_sum 'C22 H29 B2 Cu F8 N5'
_chemical_formula_weight 600.66
_chemical_name_systematic
; 

 ? 

;
_space_group_IT_number 19
_symmetry_cell_setting orthorhombic
_symmetry_space_group_name_Hall 'P 2ac 2ab'
_symmetry_space_group_name_H-M 'P 21 21 21'
_atom_sites_solution_hydrogens geom
_atom_sites_solution_primary direct
_atom_sites_solution_secondary difmap
_audit_creation_method SHELXL-97
_cell_angle_alpha 90.00
_cell_angle_beta 90.00
_cell_angle_gamma 90.00
_cell_formula_units_Z 4
_cell_length_a 8.40340(10)
_cell_length_b 12.4355(2)
_cell_length_c 24.5737(3)
_cell_measurement_reflns_used 5932
_cell_measurement_temperature 100(2)
_cell_measurement_theta_max 68.00
_cell_measurement_theta_min 3.98
_cell_volume 2567.96(6)
_computing_cell_refinement 'SAINTPLUS (Bruker AXS, 2004)'
_computing_data_collection 'APEX2 (Bruker AXS, 2004)'
_computing_data_reduction SAINTPLUS
_computing_molecular_graphics 'ORTEP3 (Farrugia, 1997)'
_computing_publication_material 'SHELXL97 (Sheldrick, 1997)'
_computing_structure_refinement 'XSHELL (Bruker, 2004)'
_computing_structure_solution 'SHELXS97 (Sheldrick, 1997)'
_diffrn_ambient_temperature 100(2)
_diffrn_measured_fraction_theta_full 0.988
_diffrn_measured_fraction_theta_max 0.988
_diffrn_measurement_device_type 'Bruker SMART APEX II CCD'
_diffrn_measurement_method '\w and \y'
_diffrn_radiation_monochromator graphite
_diffrn_radiation_source 'fine-focus sealed tube'
_diffrn_radiation_type CuK\a
_diffrn_radiation_wavelength 1.54178
_diffrn_reflns_av_R_equivalents 0.0249
_diffrn_reflns_av_sigmaI/netI 0.0375
_diffrn_reflns_limit_h_max 10
_diffrn_reflns_limit_h_min -8
_diffrn_reflns_limit_k_max 14
_diffrn_reflns_limit_k_min -14
_diffrn_reflns_limit_l_max 28
_diffrn_reflns_limit_l_min -29
_diffrn_reflns_number 9482
_diffrn_reflns_theta_full 67.00
_diffrn_reflns_theta_max 67.00
_diffrn_reflns_theta_min 3.60
_diffrn_standards_number 0
_exptl_absorpt_coefficient_mu 1.931
_exptl_absorpt_correction_T_max 0.8751
_exptl_absorpt_correction_T_min 0.6782
_exptl_absorpt_correction_type numerical
_exptl_absorpt_process_details 'SADABS (Sheldrick, 2004)'
_exptl_crystal_colour block
_exptl_crystal_density_diffrn 1.554
_exptl_crystal_description purple
_exptl_crystal_F_000 1228
_exptl_crystal_size_max 0.22
_exptl_crystal_size_mid 0.14
_exptl_crystal_size_min 0.07
_refine_diff_density_max 0.615
_refine_diff_density_min -0.439
_refine_diff_density_rms 0.051
_refine_ls_abs_structure_details 'Flack H D (1983), Acta Cryst. A39, 876-881'
_refine_ls_abs_structure_Flack 0.00(2)
_refine_ls_extinction_method none
_refine_ls_goodness_of_fit_ref 1.039
_refine_ls_hydrogen_treatment constr
_refine_ls_matrix_type full
_refine_ls_number_parameters 344
_refine_ls_number_reflns 4075
_refine_ls_number_restraints 0
_refine_ls_restrained_S_all 1.039
_refine_ls_R_factor_all 0.0304
_refine_ls_R_factor_gt 0.0287
_refine_ls_shift/su_max 0.001
_refine_ls_shift/su_mean 0.000
_refine_ls_structure_factor_coef Fsqd
_refine_ls_weighting_details 'calc w=1/[\s^2^(Fo^2^)+(0.0427P)^2^+0.6471P] where P=(Fo^2^+2Fc^2^)/3'
_refine_ls_weighting_scheme calc
_refine_ls_wR_factor_gt 0.0728
_refine_ls_wR_factor_ref 0.0737
_reflns_number_gt 3898
_reflns_number_total 4075
_reflns_threshold_expression >2sigma(I)
_cod_data_source_file ic200403t_si_001_4.cif
_cod_data_source_block p212121
_cod_database_code 4325261

loop_
_symmetry_equiv_pos_as_xyz
'x, y, z'
'-x+1/2, -y, z+1/2'
'-x, y+1/2, -z+1/2'
'x+1/2, -y+1/2, -z'

loop_
_atom_site_label
_atom_site_type_symbol
_atom_site_fract_x
_atom_site_fract_y
_atom_site_fract_z
_atom_site_U_iso_or_equiv
_atom_site_adp_type
_atom_site_occupancy
_atom_site_symmetry_multiplicity
_atom_site_calc_flag
_atom_site_refinement_flags
Cu1 Cu 0.17124(3) 0.92267(3) 0.875834(12) 0.01419(9) Uani 1 1 d .
N1 N -0.0076(2) 0.94365(17) 0.82428(7) 0.0159(4) Uani 1 1 d .
N2 N 0.1527(2) 0.76848(15) 0.85200(7) 0.0146(4) Uani 1 1 d .
N3 N 0.3677(2) 0.87635(16) 0.91418(8) 0.0149(4) Uani 1 1 d .
N4 N 0.2210(2) 1.06081(17) 0.91410(8) 0.0179(4) Uani 1 1 d .
C1 C -0.1168(3) 1.0225(2) 0.82343(9) 0.0187(5) Uani 1 1 d .
H1 H -0.1050 1.0819 0.8474 0.022 Uiso 1 1 calc R
C2 C -0.2462(3) 1.0195(2) 0.78847(10) 0.0222(5) Uani 1 1 d .
H2 H -0.3219 1.0762 0.7882 0.027 Uiso 1 1 calc R
C3 C -0.2631(3) 0.9322(3) 0.75407(10) 0.0236(5) Uani 1 1 d .
H3 H -0.3533 0.9269 0.7309 0.028 Uiso 1 1 calc R
C4 C -0.1477(3) 0.8523(2) 0.75350(9) 0.0212(5) Uani 1 1 d .
H4 H -0.1556 0.7932 0.7291 0.025 Uiso 1 1 calc R
C5 C -0.0208(3) 0.8605(2) 0.78929(9) 0.0180(5) Uani 1 1 d .
C6 C 0.1081(3) 0.7771(2) 0.79350(9) 0.0186(5) Uani 1 1 d .
H6A H 0.0690 0.7070 0.7799 0.022 Uiso 1 1 calc R
H6B H 0.2015 0.7987 0.7715 0.022 Uiso 1 1 calc R
C7 C 0.0362(3) 0.69880(19) 0.88191(10) 0.0181(5) Uani 1 1 d .
H7A H -0.0728 0.7090 0.8675 0.022 Uiso 1 1 calc R
H7B H 0.0363 0.7158 0.9213 0.022 Uiso 1 1 calc R
C8 C 0.0938(3) 0.5832(2) 0.87197(11) 0.0246(5) Uani 1 1 d .
H8A H 0.0425 0.5524 0.8392 0.030 Uiso 1 1 calc R
H8B H 0.0693 0.5368 0.9036 0.030 Uiso 1 1 calc R
C9 C 0.2753(3) 0.5929(2) 0.86373(10) 0.0213(5) Uani 1 1 d .
H9A H 0.3331 0.5589 0.8943 0.026 Uiso 1 1 calc R
H9B H 0.3081 0.5578 0.8294 0.026 Uiso 1 1 calc R
C10 C 0.3099(3) 0.71419(19) 0.86164(9) 0.0165(5) Uani 1 1 d .
H10 H 0.3852 0.7307 0.8313 0.020 Uiso 1 1 calc R
C11 C 0.3764(3) 0.75626(19) 0.91577(9) 0.0167(5) Uani 1 1 d .
H11 H 0.3147 0.7270 0.9473 0.020 Uiso 1 1 calc R
C12 C 0.5542(3) 0.7322(2) 0.92201(10) 0.0199(5) Uani 1 1 d .
H12A H 0.5885 0.7399 0.9604 0.024 Uiso 1 1 calc R
H12B H 0.5797 0.6586 0.9093 0.024 Uiso 1 1 calc R
C13 C 0.6326(3) 0.8167(2) 0.88596(9) 0.0208(5) Uani 1 1 d .
H13A H 0.6492 0.7882 0.8488 0.025 Uiso 1 1 calc R
H13B H 0.7369 0.8383 0.9011 0.025 Uiso 1 1 calc R
C14 C 0.5179(2) 0.9125(2) 0.88497(10) 0.0204(5) Uani 1 1 d .
H14A H 0.5656 0.9751 0.9038 0.025 Uiso 1 1 calc R
H14B H 0.4933 0.9332 0.8470 0.025 Uiso 1 1 calc R
C15 C 0.3569(3) 0.9282(2) 0.96853(9) 0.0188(5) Uani 1 1 d .
H15A H 0.4611 0.9252 0.9873 0.023 Uiso 1 1 calc R
H15B H 0.2770 0.8911 0.9914 0.023 Uiso 1 1 calc R
C16 C 0.3083(3) 1.0436(2) 0.95905(10) 0.0190(5) Uani 1 1 d .
C17 C 0.3505(3) 1.1259(2) 0.99406(11) 0.0280(6) Uani 1 1 d .
H17 H 0.4107 1.1113 1.0259 0.034 Uiso 1 1 calc R
C18 C 0.3034(4) 1.2301(2) 0.98197(13) 0.0339(6) Uani 1 1 d .
H18 H 0.3311 1.2881 1.0053 0.041 Uiso 1 1 calc R
C19 C 0.2156(3) 1.2479(2) 0.93529(13) 0.0315(6) Uani 1 1 d .
H19 H 0.1817 1.3185 0.9261 0.038 Uiso 1 1 calc R
C20 C 0.1774(3) 1.1620(2) 0.90199(11) 0.0232(5) Uani 1 1 d .
H20 H 0.1186 1.1749 0.8696 0.028 Uiso 1 1 calc R
N5 N 0.1151(3) 0.8036(2) 0.64778(13) 0.0438(7) Uani 1 1 d .
C21 C 0.2466(4) 0.8235(3) 0.64242(11) 0.0300(6) Uani 1 1 d .
C22 C 0.4149(4) 0.8491(3) 0.63618(14) 0.0448(8) Uani 1 1 d .
H22A H 0.4370 0.9191 0.6528 0.067 Uiso 1 1 calc R
H22B H 0.4419 0.8517 0.5974 0.067 Uiso 1 1 calc R
H22C H 0.4791 0.7937 0.6541 0.067 Uiso 1 1 calc R
F1 F 0.24731(16) 0.57430(14) -0.00208(6) 0.0242(3) Uani 1 1 d .
F2 F 0.47954(16) 0.60188(12) 0.04445(6) 0.0220(3) Uani 1 1 d .
F3 F 0.46966(18) 0.47783(13) -0.02397(6) 0.0266(3) Uani 1 1 d .
F4 F 0.34002(19) 0.44605(11) 0.05574(6) 0.0264(3) Uani 1 1 d .
B1 B 0.3837(3) 0.5240(2) 0.01823(11) 0.0187(5) Uani 1 1 d .
F5 F 0.3387(2) -0.02815(15) 0.77065(9) 0.0447(4) Uani 1 1 d .
F6 F 0.1638(2) 0.09804(16) 0.74319(10) 0.0535(5) Uani 1 1 d .
F7 F 0.3839(3) 0.14770(19) 0.78871(13) 0.0772(9) Uani 1 1 d .
F8 F 0.4056(4) 0.0866(3) 0.70513(12) 0.0839(9) Uani 1 1 d .
B2 B 0.3209(3) 0.0769(3) 0.75067(12) 0.0232(5) Uani 1 1 d .

loop_
_atom_site_aniso_label
_atom_site_aniso_U_11
_atom_site_aniso_U_22
_atom_site_aniso_U_33
_atom_site_aniso_U_23
_atom_site_aniso_U_13
_atom_site_aniso_U_12
Cu1 0.01171(14) 0.01440(15) 0.01645(14) -0.00035(13) -0.00230(13) 0.00132(13)
N1 0.0127(8) 0.0212(11) 0.0138(8) 0.0025(8) 0.0010(7) -0.0002(7)
N2 0.0130(9) 0.0142(9) 0.0168(8) -0.0009(7) -0.0012(8) 0.0012(8)
N3 0.0106(9) 0.0176(9) 0.0166(8) 0.0004(8) 0.0000(7) 0.0000(7)
N4 0.0136(8) 0.0143(10) 0.0259(10) -0.0001(9) 0.0015(7) -0.0018(7)
C1 0.0164(10) 0.0220(12) 0.0178(10) 0.0061(10) 0.0019(9) 0.0016(9)
C2 0.0166(11) 0.0268(14) 0.0232(12) 0.0102(11) 0.0023(10) 0.0023(10)
C3 0.0158(10) 0.0353(15) 0.0196(11) 0.0123(12) -0.0030(9) -0.0042(11)
C4 0.0176(11) 0.0278(12) 0.0181(10) 0.0051(9) -0.0019(10) -0.0051(10)
C5 0.0186(11) 0.0225(13) 0.0128(10) 0.0048(9) 0.0009(9) -0.0029(10)
C6 0.0178(10) 0.0239(12) 0.0141(10) -0.0025(10) -0.0021(9) -0.0006(10)
C7 0.0169(10) 0.0186(12) 0.0190(11) 0.0011(10) 0.0020(9) -0.0015(9)
C8 0.0241(11) 0.0182(11) 0.0314(12) -0.0006(12) 0.0014(11) 0.0006(10)
C9 0.0220(11) 0.0190(13) 0.0228(11) -0.0041(10) -0.0039(9) 0.0060(9)
C10 0.0148(10) 0.0196(11) 0.0152(10) -0.0010(9) -0.0015(8) 0.0048(9)
C11 0.0168(11) 0.0158(11) 0.0174(10) 0.0017(9) -0.0013(8) 0.0027(9)
C12 0.0159(11) 0.0213(12) 0.0227(11) -0.0022(10) -0.0042(9) 0.0059(9)
C13 0.0135(10) 0.0260(12) 0.0228(11) -0.0043(10) -0.0013(9) 0.0042(9)
C14 0.0110(9) 0.0250(13) 0.0254(11) 0.0069(11) 0.0044(9) 0.0002(9)
C15 0.0181(11) 0.0225(11) 0.0156(9) -0.0035(10) -0.0014(8) -0.0005(10)
C16 0.0110(10) 0.0204(12) 0.0254(11) -0.0036(10) 0.0033(9) -0.0027(9)
C17 0.0265(13) 0.0260(13) 0.0315(12) -0.0096(11) -0.0012(11) -0.0038(11)
C18 0.0315(14) 0.0223(13) 0.0479(16) -0.0130(13) 0.0048(13) -0.0034(11)
C19 0.0285(13) 0.0153(12) 0.0508(16) -0.0027(12) 0.0071(13) 0.0004(10)
C20 0.0140(10) 0.0189(12) 0.0368(12) 0.0029(10) 0.0030(11) 0.0004(10)
N5 0.0388(15) 0.0415(15) 0.0510(15) -0.0091(13) 0.0069(12) -0.0159(12)
C21 0.0324(16) 0.0308(16) 0.0270(13) -0.0005(12) 0.0002(11) -0.0078(12)
C22 0.0303(15) 0.063(2) 0.0411(17) 0.0088(16) -0.0018(13) -0.0101(15)
F1 0.0182(6) 0.0314(8) 0.0231(6) 0.0017(7) -0.0016(5) 0.0024(7)
F2 0.0184(6) 0.0208(7) 0.0266(7) -0.0031(6) -0.0036(6) -0.0010(6)
F3 0.0283(7) 0.0287(8) 0.0228(7) -0.0042(6) 0.0031(6) 0.0064(7)
F4 0.0360(8) 0.0215(7) 0.0217(6) 0.0024(6) -0.0017(6) -0.0043(7)
B1 0.0199(12) 0.0189(13) 0.0173(11) -0.0041(11) 0.0018(10) 0.0005(11)
F5 0.0293(8) 0.0328(9) 0.0721(12) 0.0152(9) -0.0180(10) 0.0007(8)
F6 0.0223(8) 0.0403(10) 0.0980(15) 0.0259(11) -0.0103(10) 0.0023(8)
F7 0.0799(17) 0.0471(13) 0.105(2) -0.0284(14) -0.0580(17) 0.0166(12)
F8 0.099(2) 0.0751(18) 0.0774(16) 0.0177(16) 0.0598(16) 0.0108(17)
B2 0.0141(11) 0.0244(13) 0.0311(13) 0.0030(12) 0.0004(11) -0.0017(13)

loop_
_atom_type_symbol
_atom_type_description
_atom_type_scat_dispersion_real
_atom_type_scat_dispersion_imag
_atom_type_scat_source
C C 0.0181 0.0091 'International Tables Vol C Tables 4.2.6.8 and 6.1.1.4'
H H 0.0000 0.0000 'International Tables Vol C Tables 4.2.6.8 and 6.1.1.4'
B B 0.0090 0.0039 'International Tables Vol C Tables 4.2.6.8 and 6.1.1.4'
N N 0.0311 0.0180 'International Tables Vol C Tables 4.2.6.8 and 6.1.1.4'
F F 0.0727 0.0534 'International Tables Vol C Tables 4.2.6.8 and 6.1.1.4'
Cu Cu -1.9646 0.5888 'International Tables Vol C Tables 4.2.6.8 and 6.1.1.4'

loop_
_geom_angle_atom_site_label_1
_geom_angle_atom_site_label_2
_geom_angle_atom_site_label_3
_geom_angle
N1 Cu1 N3 166.23(8)
N1 Cu1 N4 110.22(9)
N3 Cu1 N4 81.51(8)
N1 Cu1 N2 83.14(8)
N3 Cu1 N2 85.76(8)
N4 Cu1 N2 166.14(8)
C1 N1 C5 119.6(2)
C1 N1 Cu1 128.58(17)
C5 N1 Cu1 111.64(16)
C6 N2 C7 110.50(18)
C6 N2 C10 113.94(17)
C7 N2 C10 103.72(17)
C6 N2 Cu1 103.41(14)
C7 N2 Cu1 117.31(14)
C10 N2 Cu1 108.32(14)
C15 N3 C11 114.40(18)
C15 N3 C14 110.28(18)
C11 N3 C14 105.44(18)
C15 N3 Cu1 104.49(13)
C11 N3 Cu1 110.06(13)
C14 N3 Cu1 112.36(14)
C16 N4 C20 118.7(2)
C16 N4 Cu1 111.32(17)
C20 N4 Cu1 129.95(18)
N1 C1 C2 121.7(2)
N1 C1 H1 119.2
C2 C1 H1 119.2
C3 C2 C1 118.7(2)
C3 C2 H2 120.6
C1 C2 H2 120.6
C2 C3 C4 119.8(2)
C2 C3 H3 120.1
C4 C3 H3 120.1
C5 C4 C3 118.5(2)
C5 C4 H4 120.7
C3 C4 H4 120.7
N1 C5 C4 121.6(2)
N1 C5 C6 115.2(2)
C4 C5 C6 123.1(2)
N2 C6 C5 107.30(18)
N2 C6 H6A 110.3
C5 C6 H6A 110.3
N2 C6 H6B 110.3
C5 C6 H6B 110.3
H6A C6 H6B 108.5
N2 C7 C8 104.89(18)
N2 C7 H7A 110.8
C8 C7 H7A 110.8
N2 C7 H7B 110.8
C8 C7 H7B 110.8
H7A C7 H7B 108.8
C7 C8 C9 105.0(2)
C7 C8 H8A 110.7
C9 C8 H8A 110.7
C7 C8 H8B 110.7
C9 C8 H8B 110.7
H8A C8 H8B 108.8
C10 C9 C8 105.6(2)
C10 C9 H9A 110.6
C8 C9 H9A 110.6
C10 C9 H9B 110.6
C8 C9 H9B 110.6
H9A C9 H9B 108.8
N2 C10 C11 107.69(17)
N2 C10 C9 106.27(18)
C11 C10 C9 111.98(19)
N2 C10 H10 110.3
C11 C10 H10 110.3
C9 C10 H10 110.3
N3 C11 C12 104.23(18)
N3 C11 C10 107.44(18)
C12 C11 C10 112.07(19)
N3 C11 H11 111.0
C12 C11 H11 111.0
C10 C11 H11 111.0
C13 C12 C11 103.23(18)
C13 C12 H12A 111.1
C11 C12 H12A 111.1
C13 C12 H12B 111.1
C11 C12 H12B 111.1
H12A C12 H12B 109.1
C12 C13 C14 105.84(18)
C12 C13 H13A 110.6
C14 C13 H13A 110.6
C12 C13 H13B 110.6
C14 C13 H13B 110.6
H13A C13 H13B 108.7
N3 C14 C13 106.58(19)
N3 C14 H14A 110.4
C13 C14 H14A 110.4
N3 C14 H14B 110.4
C13 C14 H14B 110.4
H14A C14 H14B 108.6
N3 C15 C16 106.87(18)
N3 C15 H15A 110.3
C16 C15 H15A 110.3
N3 C15 H15B 110.3
C16 C15 H15B 110.3
H15A C15 H15B 108.6
N4 C16 C17 122.2(2)
N4 C16 C15 115.2(2)
C17 C16 C15 122.5(2)
C16 C17 C18 119.0(3)
C16 C17 H17 120.5
C18 C17 H17 120.5
C19 C18 C17 118.6(3)
C19 C18 H18 120.7
C17 C18 H18 120.7
C20 C19 C18 119.4(3)
C20 C19 H19 120.3
C18 C19 H19 120.3
N4 C20 C19 121.9(3)
N4 C20 H20 119.0
C19 C20 H20 119.0
N5 C21 C22 179.4(4)
C21 C22 H22A 109.5
C21 C22 H22B 109.5
H22A C22 H22B 109.5
C21 C22 H22C 109.5
H22A C22 H22C 109.5
H22B C22 H22C 109.5
F4 B1 F3 110.2(2)
F4 B1 F1 109.4(2)
F3 B1 F1 110.2(2)
F4 B1 F2 109.0(2)
F3 B1 F2 109.1(2)
F1 B1 F2 108.8(2)
F8 B2 F6 112.8(3)
F8 B2 F7 107.7(3)
F6 B2 F7 109.8(3)
F8 B2 F5 108.8(3)
F6 B2 F5 109.3(2)
F7 B2 F5 108.3(2)

loop_
_geom_bond_atom_site_label_1
_geom_bond_atom_site_label_2
_geom_bond_distance
Cu1 N1 1.9830(18)
Cu1 N3 1.9860(19)
Cu1 N4 2.003(2)
Cu1 N2 2.0110(19)
N1 C1 1.343(3)
N1 C5 1.349(3)
N2 C6 1.489(3)
N2 C7 1.500(3)
N2 C10 1.502(3)
N3 C15 1.486(3)
N3 C11 1.496(3)
N3 C14 1.520(3)
N4 C16 1.343(3)
N4 C20 1.344(3)
C1 C2 1.387(4)
C1 H1 0.9500
C2 C3 1.383(4)
C2 H2 0.9500
C3 C4 1.388(4)
C3 H3 0.9500
C4 C5 1.386(4)
C4 H4 0.9500
C5 C6 1.503(3)
C6 H6A 0.9900
C6 H6B 0.9900
C7 C8 1.537(3)
C7 H7A 0.9900
C7 H7B 0.9900
C8 C9 1.543(3)
C8 H8A 0.9900
C8 H8B 0.9900
C9 C10 1.537(3)
C9 H9A 0.9900
C9 H9B 0.9900
C10 C11 1.535(3)
C10 H10 1.0000
C11 C12 1.531(3)
C11 H11 1.0000
C12 C13 1.524(4)
C12 H12A 0.9900
C12 H12B 0.9900
C13 C14 1.533(3)
C13 H13A 0.9900
C13 H13B 0.9900
C14 H14A 0.9900
C14 H14B 0.9900
C15 C16 1.509(3)
C15 H15A 0.9900
C15 H15B 0.9900
C16 C17 1.383(4)
C17 C18 1.387(4)
C17 H17 0.9500
C18 C19 1.382(5)
C18 H18 0.9500
C19 C20 1.383(4)
C19 H19 0.9500
C20 H20 0.9500
N5 C21 1.139(4)
C21 C22 1.458(4)
C22 H22A 0.9800
C22 H22B 0.9800
C22 H22C 0.9800
F1 B1 1.398(3)
F2 B1 1.415(3)
F3 B1 1.388(3)
F4 B1 1.387(3)
F5 B2 1.403(4)
F6 B2 1.358(3)
F7 B2 1.389(4)
F8 B2 1.332(4)

loop_
_geom_torsion_atom_site_label_1
_geom_torsion_atom_site_label_2
_geom_torsion_atom_site_label_3
_geom_torsion_atom_site_label_4
_geom_torsion
N3 Cu1 N1 C1 -166.7(3)
N4 Cu1 N1 C1 -19.4(2)
N2 Cu1 N1 C1 156.8(2)
N3 Cu1 N1 C5 18.7(4)
N4 Cu1 N1 C5 165.97(15)
N2 Cu1 N1 C5 -17.84(15)
N1 Cu1 N2 C6 35.20(14)
N3 Cu1 N2 C6 -136.63(14)
N4 Cu1 N2 C6 -159.9(3)
N1 Cu1 N2 C7 -86.69(15)
N3 Cu1 N2 C7 101.48(15)
N4 Cu1 N2 C7 78.2(4)
N1 Cu1 N2 C10 156.43(14)
N3 Cu1 N2 C10 -15.40(14)
N4 Cu1 N2 C10 -38.7(4)
N1 Cu1 N3 C15 -171.9(3)
N4 Cu1 N3 C15 38.93(15)
N2 Cu1 N3 C15 -135.57(15)
N1 Cu1 N3 C11 -48.7(4)
N4 Cu1 N3 C11 162.20(15)
N2 Cu1 N3 C11 -12.31(14)
N1 Cu1 N3 C14 68.5(4)
N4 Cu1 N3 C14 -80.63(16)
N2 Cu1 N3 C14 104.87(16)
N1 Cu1 N4 C16 162.72(14)
N3 Cu1 N4 C16 -24.76(15)
N2 Cu1 N4 C16 -1.3(4)
N1 Cu1 N4 C20 -15.5(2)
N3 Cu1 N4 C20 157.0(2)
N2 Cu1 N4 C20 -179.5(3)
C5 N1 C1 C2 1.9(3)
Cu1 N1 C1 C2 -172.33(17)
N1 C1 C2 C3 0.6(4)
C1 C2 C3 C4 -2.7(3)
C2 C3 C4 C5 2.4(3)
C1 N1 C5 C4 -2.3(3)
Cu1 N1 C5 C4 172.90(17)
C1 N1 C5 C6 179.7(2)
Cu1 N1 C5 C6 -5.1(2)
C3 C4 C5 N1 0.1(3)
C3 C4 C5 C6 178.0(2)
C7 N2 C6 C5 80.9(2)
C10 N2 C6 C5 -162.83(19)
Cu1 N2 C6 C5 -45.5(2)
N1 C5 C6 N2 35.0(3)
C4 C5 C6 N2 -142.9(2)
C6 N2 C7 C8 83.9(2)
C10 N2 C7 C8 -38.6(2)
Cu1 N2 C7 C8 -157.98(15)
N2 C7 C8 C9 28.4(2)
C7 C8 C9 C10 -7.4(3)
C6 N2 C10 C11 153.7(2)
C7 N2 C10 C11 -86.2(2)
Cu1 N2 C10 C11 39.2(2)
C6 N2 C10 C9 -86.2(2)
C7 N2 C10 C9 34.0(2)
Cu1 N2 C10 C9 159.33(14)
C8 C9 C10 N2 -16.2(2)
C8 C9 C10 C11 101.2(2)
C15 N3 C11 C12 -86.9(2)
C14 N3 C11 C12 34.4(2)
Cu1 N3 C11 C12 155.83(15)
C15 N3 C11 C10 154.01(18)
C14 N3 C11 C10 -84.7(2)
Cu1 N3 C11 C10 36.8(2)
N2 C10 C11 N3 -49.7(2)
C9 C10 C11 N3 -166.22(17)
N2 C10 C11 C12 -163.67(19)
C9 C10 C11 C12 79.9(2)
N3 C11 C12 C13 -38.5(2)
C10 C11 C12 C13 77.4(2)
C11 C12 C13 C14 27.6(2)
C15 N3 C14 C13 107.0(2)
C11 N3 C14 C13 -17.0(2)
Cu1 N3 C14 C13 -136.90(15)
C12 C13 C14 N3 -7.0(2)
C11 N3 C15 C16 -166.17(18)
C14 N3 C15 C16 75.2(2)
Cu1 N3 C15 C16 -45.76(19)
C20 N4 C16 C17 2.0(3)
Cu1 N4 C16 C17 -176.38(19)
C20 N4 C16 C15 -178.0(2)
Cu1 N4 C16 C15 3.6(2)
N3 C15 C16 N4 28.5(3)
N3 C15 C16 C17 -151.5(2)
N4 C16 C17 C18 -1.1(4)
C15 C16 C17 C18 178.9(2)
C16 C17 C18 C19 0.2(4)
C17 C18 C19 C20 -0.2(4)
C16 N4 C20 C19 -2.0(4)
Cu1 N4 C20 C19 176.05(19)
C18 C19 C20 N4 1.1(4)
